data_2221389
loop_
_publ_author_name
'Odaba\,so\(glu, Mustafa'
'Yavuz, Serkan'
'Pamir, \"Ozg\"ur'
'Y\?ild\?ir\?ir, Y\?ilmaz'
'B\"uy\"ukg\"ung\"or, Orhan'

_publ_section_title
;
 7\a-Methoxycarbonyl-6,7,8,14-tetrahydro-6,14-<i>endo</i>-ethenothebaine
;
_journal_coeditor_code HK2636
_journal_issue 4
_journal_name_full 'Acta Crystallographica Section E'
_journal_page_first o864
_journal_paper_doi 10.1107/S1600536809009362
_journal_volume 65
_journal_year 2009
_chemical_formula_iupac 'C23 H27 N O5'
_chemical_formula_moiety 'C23 H27 N O5'
_chemical_formula_sum 'C23 H27 N O5'
_chemical_formula_weight 397.46
_chemical_name_systematic
;
7\a-Methoxycarbonyl-6,7,8,14-tetrahydro-6,14-<i>endo</i>-ethenothebaine
;
_space_group_IT_number 19
_symmetry_cell_setting orthorhombic
_symmetry_space_group_name_Hall 'P 2ac 2ab'
_symmetry_space_group_name_H-M 'P 21 21 21'
_atom_sites_solution_hydrogens geom
_atom_sites_solution_primary direct
_atom_sites_solution_secondary difmap
_audit_creation_method SHELXL97
_cell_angle_alpha 90.00
_cell_angle_beta 90.00
_cell_angle_gamma 90.00
_cell_formula_units_Z 4
_cell_length_a 6.5604(2)
_cell_length_b 10.4082(3)
_cell_length_c 29.1382(11)
_cell_measurement_reflns_used 27330
_cell_measurement_temperature 296
_cell_measurement_theta_max 27.33
_cell_measurement_theta_min 1.40
_cell_volume 1989.61(11)
_computing_cell_refinement 'X-AREA (Stoe & Cie, 2002)'
_computing_data_collection 'X-AREA (Stoe & Cie, 2002)'
_computing_data_reduction 'X-RED32 (Stoe & Cie, 2002)'
_computing_molecular_graphics 'ORTEP-3 for Windows (Farrugia, 1997)'
_computing_publication_material 'WinGX (Farrugia, 1999)'
_computing_structure_refinement 'SHELXL97 (Sheldrick, 2008)'
_computing_structure_solution 'SHELXS97 (Sheldrick, 2008)'
_diffrn_ambient_temperature 296
_diffrn_measured_fraction_theta_full 0.999
_diffrn_measured_fraction_theta_max 0.999
_diffrn_measurement_device '2-circle goniometer'
_diffrn_measurement_device_type 'Stoe IPDS II'
_diffrn_measurement_method '\w scan rotation method'
_diffrn_radiation_monochromator graphite
_diffrn_radiation_source 'fine-focus sealed tube'
_diffrn_radiation_type MoK\a
_diffrn_radiation_wavelength 0.71073
_diffrn_reflns_av_R_equivalents 0.0365
_diffrn_reflns_av_sigmaI/netI 0.0144
_diffrn_reflns_limit_h_max 8
_diffrn_reflns_limit_h_min -8
_diffrn_reflns_limit_k_max 13
_diffrn_reflns_limit_k_min -12
_diffrn_reflns_limit_l_max 36
_diffrn_reflns_limit_l_min -36
_diffrn_reflns_number 27330
_diffrn_reflns_theta_full 26.77
_diffrn_reflns_theta_max 26.77
_diffrn_reflns_theta_min 1.40
_diffrn_standards_decay_% 5.3
_exptl_absorpt_coefficient_mu 0.093
_exptl_absorpt_correction_T_max 0.9836
_exptl_absorpt_correction_T_min 0.9661
_exptl_absorpt_correction_type integration
_exptl_absorpt_process_details '(X-RED32; Stoe & Cie, 2002)'
_exptl_crystal_colour colourless
_exptl_crystal_density_diffrn 1.327
_exptl_crystal_density_method 'not measured'
_exptl_crystal_description prism
_exptl_crystal_F_000 848
_exptl_crystal_size_max 0.390
_exptl_crystal_size_mid 0.347
_exptl_crystal_size_min 0.310
_refine_diff_density_max 0.136
_refine_diff_density_min -0.144
_refine_ls_extinction_method none
_refine_ls_goodness_of_fit_ref 1.059
_refine_ls_hydrogen_treatment constr
_refine_ls_matrix_type full
_refine_ls_number_parameters 262
_refine_ls_number_reflns 2467
_refine_ls_number_restraints 0
_refine_ls_restrained_S_all 1.059
_refine_ls_R_factor_all 0.0358
_refine_ls_R_factor_gt 0.0324
_refine_ls_shift/su_max 0.001
_refine_ls_shift/su_mean 0.001
_refine_ls_structure_factor_coef Fsqd
_refine_ls_weighting_details 'calc w = 1/[\s^2^(Fo^2^)+(0.0516P)^2^+0.2082P] where P=(Fo^2^+2Fc^2^)/3'
_refine_ls_weighting_scheme calc
_refine_ls_wR_factor_gt 0.0834
_refine_ls_wR_factor_ref 0.0851
_reflns_number_gt 2300
_reflns_number_total 2467
_reflns_threshold_expression I>2\s(I)
_cod_data_source_file hk2636.cif
_cod_data_source_block I
_cod_database_code 2221389
_cod_database_fobs_code 2221389

loop_
_symmetry_equiv_pos_as_xyz
'x, y, z'
'-x+1/2, -y, z+1/2'
'x+1/2, -y+1/2, -z'
'-x, y+1/2, -z+1/2'

loop_
_atom_site_type_symbol
_atom_site_label
_atom_site_fract_x
_atom_site_fract_y
_atom_site_fract_z
_atom_site_U_iso_or_equiv
_atom_site_adp_type
_atom_site_calc_flag
_atom_site_refinement_flags
_atom_site_occupancy
_atom_site_disorder_assembly
_atom_site_disorder_group
O O1 0.9853(3) 0.82364(14) 0.58760(5) 0.0549(4) Uani d . 1 . .
O O2 0.9330(2) 0.60075(12) 0.65159(4) 0.0386(3) Uani d . 1 . .
O O3 0.6842(2) 0.59127(12) 0.73570(4) 0.0395(3) Uani d . 1 . .
O O4 0.2507(2) 0.38987(17) 0.74242(5) 0.0535(4) Uani d . 1 . .
O O5 0.4979(2) 0.37509(14) 0.79459(4) 0.0460(3) Uani d . 1 . .
N N1 0.6584(3) 0.16016(16) 0.58745(5) 0.0444(4) Uani d . 1 . .
C C1 0.9098(3) 0.70471(19) 0.57577(7) 0.0435(5) Uani d . 1 . .
C C2 0.8226(4) 0.6904(2) 0.53244(7) 0.0521(5) Uani d . 1 . .
H H2 0.8344 0.7572 0.5114 0.063 Uiso calc R 1 . .
C C3 0.7190(4) 0.5803(2) 0.51963(6) 0.0503(5) Uani d . 1 . .
H H3 0.6560 0.5766 0.4911 0.060 Uiso calc R 1 . .
C C4 0.7078(3) 0.47442(19) 0.54914(6) 0.0415(4) Uani d . 1 . .
C C5 0.8120(3) 0.48664(17) 0.59018(6) 0.0353(4) Uani d . 1 . .
C C6 0.8950(3) 0.60011(19) 0.60527(6) 0.0375(4) Uani d . 1 . .
C C7 1.1676(5) 0.8241(3) 0.61339(10) 0.0721(7) Uani d . 1 . .
H H7A 1.1464 0.7790 0.6417 0.087 Uiso calc R 1 . .
H H7B 1.2068 0.9112 0.6198 0.087 Uiso calc R 1 . .
H H7C 1.2735 0.7825 0.5962 0.087 Uiso calc R 1 . .
C C8 0.5653(4) 0.3625(2) 0.54286(6) 0.0484(5) Uani d . 1 . .
H H8A 0.6178 0.3088 0.5184 0.058 Uiso calc R 1 . .
H H8B 0.4341 0.3953 0.5330 0.058 Uiso calc R 1 . .
C C9 0.5316(3) 0.27660(19) 0.58627(6) 0.0410(4) Uani d . 1 . .
H H9 0.3887 0.2491 0.5862 0.049 Uiso calc R 1 . .
C C10 0.5680(3) 0.35311(17) 0.63073(6) 0.0337(4) Uani d . 1 . .
C C11 0.7950(3) 0.39378(17) 0.62929(6) 0.0328(4) Uani d . 1 . .
C C12 0.5280(3) 0.28000(17) 0.67567(6) 0.0385(4) Uani d . 1 . .
H H12A 0.6025 0.1995 0.6755 0.046 Uiso calc R 1 . .
H H12B 0.3838 0.2607 0.6784 0.046 Uiso calc R 1 . .
C C13 0.5970(3) 0.36300(17) 0.71682(6) 0.0346(4) Uani d . 1 . .
H H13 0.7151 0.3225 0.7315 0.042 Uiso calc R 1 . .
C C14 0.6587(3) 0.50225(16) 0.69954(5) 0.0325(4) Uani d . 1 . .
C C15 0.8520(3) 0.48032(16) 0.67040(6) 0.0320(4) Uani d . 1 . .
H H15 0.9566 0.4380 0.6890 0.038 Uiso calc R 1 . .
C C16 0.4276(3) 0.37757(17) 0.75171(6) 0.0373(4) Uani d . 1 . .
C C17 0.3443(4) 0.3871(2) 0.82992(7) 0.0582(6) Uani d . 1 . .
H H17A 0.2733 0.4671 0.8262 0.070 Uiso calc R 1 . .
H H17B 0.4082 0.3850 0.8595 0.070 Uiso calc R 1 . .
H H17C 0.2493 0.3173 0.8274 0.070 Uiso calc R 1 . .
C C18 0.8627(4) 0.5760(2) 0.76315(7) 0.0531(5) Uani d . 1 . .
H H18A 0.8614 0.4926 0.7772 0.064 Uiso calc R 1 . .
H H18B 0.8652 0.6409 0.7865 0.064 Uiso calc R 1 . .
H H18C 0.9815 0.5841 0.7441 0.064 Uiso calc R 1 . .
C C19 0.4885(3) 0.54957(17) 0.66960(6) 0.0348(4) Uani d . 1 . .
H H19 0.4201 0.6261 0.6754 0.042 Uiso calc R 1 . .
C C20 0.4425(3) 0.47512(18) 0.63434(6) 0.0366(4) Uani d . 1 . .
H H20 0.3410 0.4960 0.6133 0.044 Uiso calc R 1 . .
C C21 0.9344(3) 0.27647(18) 0.62531(6) 0.0398(4) Uani d . 1 . .
H H21A 1.0739 0.3051 0.6211 0.048 Uiso calc R 1 . .
H H21B 0.9282 0.2277 0.6536 0.048 Uiso calc R 1 . .
C C22 0.8753(3) 0.1899(2) 0.58551(7) 0.0478(5) Uani d . 1 . .
H H22A 0.9064 0.2324 0.5567 0.057 Uiso calc R 1 . .
H H22B 0.9535 0.1109 0.5869 0.057 Uiso calc R 1 . .
C C23 0.5999(4) 0.0659(2) 0.55288(8) 0.0594(6) Uani d . 1 . .
H H23A 0.4611 0.0401 0.5578 0.071 Uiso calc R 1 . .
H H23B 0.6873 -0.0078 0.5551 0.071 Uiso calc R 1 . .
H H23C 0.6127 0.1032 0.5229 0.071 Uiso calc R 1 . .

loop_
_atom_site_aniso_label
_atom_site_aniso_U_11
_atom_site_aniso_U_22
_atom_site_aniso_U_33
_atom_site_aniso_U_12
_atom_site_aniso_U_13
_atom_site_aniso_U_23
O1 0.0602(10) 0.0446(7) 0.0601(9) -0.0062(7) -0.0022(8) 0.0136(7)
O2 0.0409(7) 0.0403(7) 0.0345(6) -0.0067(6) -0.0023(5) 0.0046(5)
O3 0.0414(7) 0.0397(7) 0.0374(6) 0.0075(6) -0.0061(6) -0.0074(5)
O4 0.0400(8) 0.0721(10) 0.0485(7) 0.0135(7) 0.0066(6) 0.0086(7)
O5 0.0502(8) 0.0562(8) 0.0317(6) -0.0020(7) 0.0068(6) -0.0015(6)
N1 0.0515(10) 0.0427(9) 0.0390(8) -0.0005(8) 0.0022(8) -0.0086(7)
C1 0.0426(11) 0.0426(10) 0.0454(10) -0.0006(9) 0.0052(8) 0.0082(8)
C2 0.0590(13) 0.0576(12) 0.0398(10) 0.0047(12) 0.0044(10) 0.0176(9)
C3 0.0566(12) 0.0632(13) 0.0310(8) 0.0078(11) -0.0025(9) 0.0083(8)
C4 0.0438(11) 0.0509(11) 0.0299(8) 0.0059(9) -0.0008(8) 0.0013(8)
C5 0.0328(9) 0.0427(9) 0.0305(8) 0.0023(8) 0.0022(7) 0.0042(7)
C6 0.0323(9) 0.0463(10) 0.0338(8) 0.0017(8) 0.0015(7) 0.0046(7)
C7 0.0646(16) 0.0618(15) 0.0900(19) -0.0224(14) -0.0152(15) 0.0162(14)
C8 0.0557(12) 0.0555(12) 0.0339(9) 0.0004(11) -0.0091(9) -0.0025(8)
C9 0.0395(10) 0.0471(10) 0.0363(9) -0.0033(8) -0.0033(8) -0.0044(8)
C10 0.0321(8) 0.0382(9) 0.0307(8) -0.0007(7) 0.0004(7) -0.0010(7)
C11 0.0330(9) 0.0383(9) 0.0271(7) 0.0032(7) -0.0010(7) 0.0019(7)
C12 0.0416(10) 0.0356(9) 0.0384(9) -0.0028(8) 0.0065(8) -0.0018(7)
C13 0.0359(9) 0.0366(9) 0.0313(8) 0.0051(8) 0.0026(7) 0.0025(7)
C14 0.0361(9) 0.0328(8) 0.0287(8) 0.0028(7) -0.0010(7) -0.0011(6)
C15 0.0305(8) 0.0344(8) 0.0311(8) 0.0007(7) -0.0032(7) 0.0034(7)
C16 0.0424(10) 0.0347(9) 0.0347(9) 0.0030(8) 0.0044(8) 0.0033(7)
C17 0.0666(15) 0.0672(14) 0.0408(10) -0.0003(13) 0.0186(11) -0.0031(10)
C18 0.0519(12) 0.0616(13) 0.0457(10) 0.0102(11) -0.0151(10) -0.0155(9)
C19 0.0326(9) 0.0346(8) 0.0372(9) 0.0050(7) 0.0003(7) 0.0027(7)
C20 0.0296(9) 0.0433(9) 0.0370(8) 0.0018(8) -0.0030(7) 0.0037(8)
C21 0.0350(9) 0.0441(9) 0.0403(9) 0.0059(8) -0.0006(8) -0.0020(8)
C22 0.0493(12) 0.0492(11) 0.0449(10) 0.0089(9) 0.0036(9) -0.0088(9)
C23 0.0730(16) 0.0523(13) 0.0527(12) -0.0053(12) 0.0027(12) -0.0173(10)

loop_
_atom_type_symbol
_atom_type_description
_atom_type_scat_dispersion_real
_atom_type_scat_dispersion_imag
_atom_type_scat_source
C C 0.0033 0.0016 'International Tables Vol C Tables 4.2.6.8 and 6.1.1.4'
H H 0.0000 0.0000 'International Tables Vol C Tables 4.2.6.8 and 6.1.1.4'
N N 0.0061 0.0033 'International Tables Vol C Tables 4.2.6.8 and 6.1.1.4'
O O 0.0106 0.0060 'International Tables Vol C Tables 4.2.6.8 and 6.1.1.4'

loop_
_geom_angle_atom_site_label_1
_geom_angle_atom_site_label_2
_geom_angle_atom_site_label_3
_geom_angle_site_symmetry_1
_geom_angle_site_symmetry_3
_geom_angle
_geom_angle_publ_flag
O1 C1 C6 . . 125.05(18) ?
O1 C1 C2 . . 118.06(18) ?
C6 C1 C2 . . 116.58(19) ?
C3 C2 C1 . . 122.32(18) ?
C3 C2 H2 . . 118.8 ?
C1 C2 H2 . . 118.8 ?
C2 C3 C4 . . 120.79(18) ?
C2 C3 H3 . . 119.6 ?
C4 C3 H3 . . 119.6 ?
C5 C4 C3 . . 115.65(19) ?
C5 C4 C8 . . 118.90(16) ?
C3 C4 C8 . . 124.56(17) ?
C6 C5 C4 . . 123.50(17) ?
C6 C5 C11 . . 109.92(15) ?
C4 C5 C11 . . 124.16(17) ?
O2 C6 C5 . . 113.03(16) ?
O2 C6 C1 . . 126.25(18) ?
C5 C6 C1 . . 120.22(17) ?
O1 C7 H7A . . 109.5 ?
O1 C7 H7B . . 109.5 ?
H7A C7 H7B . . 109.5 ?
O1 C7 H7C . . 109.5 ?
H7A C7 H7C . . 109.5 ?
H7B C7 H7C . . 109.5 ?
C4 C8 C9 . . 115.59(15) ?
C4 C8 H8A . . 108.4 ?
C9 C8 H8A . . 108.4 ?
C4 C8 H8B . . 108.4 ?
C9 C8 H8B . . 108.4 ?
H8A C8 H8B . . 107.4 ?
N1 C9 C10 . . 108.61(15) ?
N1 C9 C8 . . 114.22(17) ?
C10 C9 C8 . . 111.27(15) ?
N1 C9 H9 . . 107.5 ?
C10 C9 H9 . . 107.5 ?
C8 C9 H9 . . 107.5 ?
C20 C10 C12 . . 105.24(14) ?
C20 C10 C9 . . 114.03(15) ?
C12 C10 C9 . . 115.75(15) ?
C20 C10 C11 . . 107.15(14) ?
C12 C10 C11 . . 108.81(15) ?
C9 C10 C11 . . 105.52(15) ?
C5 C11 C21 . . 114.36(15) ?
C5 C11 C15 . . 101.29(14) ?
C21 C11 C15 . . 112.32(14) ?
C5 C11 C10 . . 105.56(14) ?
C21 C11 C10 . . 111.03(15) ?
C15 C11 C10 . . 111.77(14) ?
C10 C12 C13 . . 109.52(14) ?
C10 C12 H12A . . 109.8 ?
C13 C12 H12A . . 109.8 ?
C10 C12 H12B . . 109.8 ?
C13 C12 H12B . . 109.8 ?
H12A C12 H12B . . 108.2 ?
C16 C13 C12 . . 111.21(16) ?
C16 C13 C14 . . 107.99(14) ?
C12 C13 C14 . . 109.82(13) ?
C16 C13 H13 . . 109.3 ?
C12 C13 H13 . . 109.3 ?
C14 C13 H13 . . 109.3 ?
O3 C14 C19 . . 107.84(14) ?
O3 C14 C15 . . 114.23(15) ?
C19 C14 C15 . . 109.89(13) ?
O3 C14 C13 . . 113.10(13) ?
C19 C14 C13 . . 107.12(15) ?
C15 C14 C13 . . 104.43(13) ?
O2 C15 C14 . . 112.14(13) ?
O2 C15 C11 . . 107.22(13) ?
C14 C15 C11 . . 108.33(14) ?
O2 C15 H15 . . 109.7 ?
C14 C15 H15 . . 109.7 ?
C11 C15 H15 . . 109.7 ?
O4 C16 O5 . . 123.30(18) ?
O4 C16 C13 . . 124.74(17) ?
O5 C16 C13 . . 111.95(16) ?
O5 C17 H17A . . 109.5 ?
O5 C17 H17B . . 109.5 ?
H17A C17 H17B . . 109.5 ?
O5 C17 H17C . . 109.5 ?
H17A C17 H17C . . 109.5 ?
H17B C17 H17C . . 109.5 ?
O3 C18 H18A . . 109.5 ?
O3 C18 H18B . . 109.5 ?
H18A C18 H18B . . 109.5 ?
O3 C18 H18C . . 109.5 ?
H18A C18 H18C . . 109.5 ?
H18B C18 H18C . . 109.5 ?
C20 C19 C14 . . 115.44(16) ?
C20 C19 H19 . . 122.3 ?
C14 C19 H19 . . 122.3 ?
C19 C20 C10 . . 114.87(16) ?
C19 C20 H20 . . 122.6 ?
C10 C20 H20 . . 122.6 ?
C22 C21 C11 . . 112.26(16) ?
C22 C21 H21A . . 109.2 ?
C11 C21 H21A . . 109.2 ?
C22 C21 H21B . . 109.2 ?
C11 C21 H21B . . 109.2 ?
H21A C21 H21B . . 107.9 ?
N1 C22 C21 . . 110.23(17) ?
N1 C22 H22A . . 109.6 ?
C21 C22 H22A . . 109.6 ?
N1 C22 H22B . . 109.6 ?
C21 C22 H22B . . 109.6 ?
H22A C22 H22B . . 108.1 ?
N1 C23 H23A . . 109.5 ?
N1 C23 H23B . . 109.5 ?
H23A C23 H23B . . 109.5 ?
N1 C23 H23C . . 109.5 ?
H23A C23 H23C . . 109.5 ?
H23B C23 H23C . . 109.5 ?
C22 N1 C23 . . 111.90(18) ?
C22 N1 C9 . . 112.11(17) ?
C23 N1 C9 . . 112.95(17) ?
C1 O1 C7 . . 116.17(18) ?
C6 O2 C15 . . 107.29(14) ?
C14 O3 C18 . . 116.21(15) ?
C16 O5 C17 . . 115.13(17) ?

loop_
_geom_bond_atom_site_label_1
_geom_bond_atom_site_label_2
_geom_bond_site_symmetry_2
_geom_bond_distance
_geom_bond_publ_flag
C1 O1 . 1.377(3) ?
C1 C6 . 1.390(3) ?
C1 C2 . 1.394(3) ?
C2 C3 . 1.383(3) ?
C2 H2 . 0.9300 ?
C3 C4 . 1.400(3) ?
C3 H3 . 0.9300 ?
C4 C5 . 1.383(2) ?
C4 C8 . 1.505(3) ?
C5 C6 . 1.373(3) ?
C5 C11 . 1.499(2) ?
C6 O2 . 1.373(2) ?
C7 O1 . 1.412(3) ?
C7 H7A . 0.9600 ?
C7 H7B . 0.9600 ?
C7 H7C . 0.9600 ?
C8 C9 . 1.565(3) ?
C8 H8A . 0.9700 ?
C8 H8B . 0.9700 ?
C9 N1 . 1.470(3) ?
C9 C10 . 1.539(2) ?
C9 H9 . 0.9800 ?
C10 C20 . 1.517(2) ?
C10 C12 . 1.537(2) ?
C10 C11 . 1.549(3) ?
C11 C21 . 1.530(2) ?
C11 C15 . 1.545(2) ?
C12 C13 . 1.546(2) ?
C12 H12A . 0.9700 ?
C12 H12B . 0.9700 ?
C13 C16 . 1.514(2) ?
C13 C14 . 1.587(2) ?
C13 H13 . 0.9800 ?
C14 O3 . 1.413(2) ?
C14 C19 . 1.500(2) ?
C14 C15 . 1.542(2) ?
C15 O2 . 1.468(2) ?
C15 H15 . 0.9800 ?
C16 O4 . 1.199(2) ?
C16 O5 . 1.332(2) ?
C17 O5 . 1.446(2) ?
C17 H17A . 0.9600 ?
C17 H17B . 0.9600 ?
C17 H17C . 0.9600 ?
C18 O3 . 1.427(2) ?
C18 H18A . 0.9600 ?
C18 H18B . 0.9600 ?
C18 H18C . 0.9600 ?
C19 C20 . 1.322(3) ?
C19 H19 . 0.9300 ?
C20 H20 . 0.9300 ?
C21 C22 . 1.519(3) ?
C21 H21A . 0.9700 ?
C21 H21B . 0.9700 ?
C22 N1 . 1.457(3) ?
C22 H22A . 0.9700 ?
C22 H22B . 0.9700 ?
C23 N1 . 1.458(3) ?
C23 H23A . 0.9600 ?
C23 H23B . 0.9600 ?
C23 H23C . 0.9600 ?

loop_
_geom_hbond_atom_site_label_D
_geom_hbond_atom_site_label_H
_geom_hbond_atom_site_label_A
_geom_hbond_site_symmetry_A
_geom_hbond_distance_DH
_geom_hbond_distance_HA
_geom_hbond_distance_DA
_geom_hbond_angle_DHA
C7 H7A O2 . 0.96 2.34 3.002(3) 125.4
C12 H12B O4 . 0.97 2.46 2.899(2) 107.2
C15 H15 O4 1_655 0.98 2.53 3.483(2) 164.7
C17 H17C O2 4_646 0.96 2.62 3.533(3) 158.2

loop_
_geom_torsion_atom_site_label_1
_geom_torsion_atom_site_label_2
_geom_torsion_atom_site_label_3
_geom_torsion_atom_site_label_4
_geom_torsion_site_symmetry_1
_geom_torsion_site_symmetry_2
_geom_torsion_site_symmetry_3
_geom_torsion_site_symmetry_4
_geom_torsion
_geom_torsion_publ_flag
O1 C1 C2 C3 . . . . -171.3(2) ?
C6 C1 C2 C3 . . . . 2.5(3) ?
C1 C2 C3 C4 . . . . -3.8(4) ?
C2 C3 C4 C5 . . . . -2.2(3) ?
C2 C3 C4 C8 . . . . 166.8(2) ?
C3 C4 C5 C6 . . . . 10.0(3) ?
C8 C4 C5 C6 . . . . -159.66(19) ?
C3 C4 C5 C11 . . . . 170.57(18) ?
C8 C4 C5 C11 . . . . 0.9(3) ?
C4 C5 C6 O2 . . . . 160.73(17) ?
C11 C5 C6 O2 . . . . -2.2(2) ?
C4 C5 C6 C1 . . . . -11.7(3) ?
C11 C5 C6 C1 . . . . -174.64(17) ?
O1 C1 C6 O2 . . . . 6.9(3) ?
C2 C1 C6 O2 . . . . -166.41(19) ?
O1 C1 C6 C5 . . . . 178.25(19) ?
C2 C1 C6 C5 . . . . 4.9(3) ?
C5 C4 C8 C9 . . . . 6.1(3) ?
C3 C4 C8 C9 . . . . -162.6(2) ?
C4 C8 C9 N1 . . . . -97.5(2) ?
C4 C8 C9 C10 . . . . 25.9(3) ?
N1 C9 C10 C20 . . . . -178.89(16) ?
C8 C9 C10 C20 . . . . 54.6(2) ?
N1 C9 C10 C12 . . . . -56.6(2) ?
C8 C9 C10 C12 . . . . 176.87(18) ?
N1 C9 C10 C11 . . . . 63.79(18) ?
C8 C9 C10 C11 . . . . -62.8(2) ?
C6 C5 C11 C21 . . . . -112.91(18) ?
C4 C5 C11 C21 . . . . 84.3(2) ?
C6 C5 C11 C15 . . . . 8.13(19) ?
C4 C5 C11 C15 . . . . -154.69(18) ?
C6 C5 C11 C10 . . . . 124.75(16) ?
C4 C5 C11 C10 . . . . -38.1(2) ?
C20 C10 C11 C5 . . . . -55.15(18) ?
C12 C10 C11 C5 . . . . -168.46(14) ?
C9 C10 C11 C5 . . . . 66.73(17) ?
C20 C10 C11 C21 . . . . -179.60(13) ?
C12 C10 C11 C21 . . . . 67.09(18) ?
C9 C10 C11 C21 . . . . -57.73(18) ?
C20 C10 C11 C15 . . . . 54.12(18) ?
C12 C10 C11 C15 . . . . -59.19(17) ?
C9 C10 C11 C15 . . . . 175.99(14) ?
C20 C10 C12 C13 . . . . -60.31(19) ?
C9 C10 C12 C13 . . . . 172.82(16) ?
C11 C10 C12 C13 . . . . 54.25(19) ?
C10 C12 C13 C16 . . . . 126.85(16) ?
C10 C12 C13 C14 . . . . 7.4(2) ?
C16 C13 C14 O3 . . . . 46.6(2) ?
C12 C13 C14 O3 . . . . 168.04(15) ?
C16 C13 C14 C19 . . . . -72.07(17) ?
C12 C13 C14 C19 . . . . 49.36(19) ?
C16 C13 C14 C15 . . . . 171.38(14) ?
C12 C13 C14 C15 . . . . -67.18(17) ?
O3 C14 C15 O2 . . . . -55.46(18) ?
C19 C14 C15 O2 . . . . 65.87(18) ?
C13 C14 C15 O2 . . . . -179.52(13) ?
O3 C14 C15 C11 . . . . -173.59(13) ?
C19 C14 C15 C11 . . . . -52.26(18) ?
C13 C14 C15 C11 . . . . 62.35(16) ?
C5 C11 C15 O2 . . . . -10.94(17) ?
C21 C11 C15 O2 . . . . 111.52(16) ?
C10 C11 C15 O2 . . . . -122.92(14) ?
C5 C11 C15 C14 . . . . 110.28(15) ?
C21 C11 C15 C14 . . . . -127.26(15) ?
C10 C11 C15 C14 . . . . -1.70(18) ?
C12 C13 C16 O4 . . . . -37.8(3) ?
C14 C13 C16 O4 . . . . 82.8(2) ?
C12 C13 C16 O5 . . . . 142.17(16) ?
C14 C13 C16 O5 . . . . -97.26(17) ?
O3 C14 C19 C20 . . . . -178.76(16) ?
C15 C14 C19 C20 . . . . 56.2(2) ?
C13 C14 C19 C20 . . . . -56.72(19) ?
C14 C19 C20 C10 . . . . 1.0(2) ?
C12 C10 C20 C19 . . . . 59.6(2) ?
C9 C10 C20 C19 . . . . -172.53(17) ?
C11 C10 C20 C19 . . . . -56.2(2) ?
C5 C11 C21 C22 . . . . -66.6(2) ?
C15 C11 C21 C22 . . . . 178.70(16) ?
C10 C11 C21 C22 . . . . 52.7(2) ?
C11 C21 C22 N1 . . . . -50.8(2) ?
C21 C22 N1 C23 . . . . -173.61(17) ?
C21 C22 N1 C9 . . . . 58.3(2) ?
C10 C9 N1 C22 . . . . -66.6(2) ?
C8 C9 N1 C22 . . . . 58.2(2) ?
C10 C9 N1 C23 . . . . 165.85(17) ?
C8 C9 N1 C23 . . . . -69.3(2) ?
C6 C1 O1 C7 . . . . 45.0(3) ?
C2 C1 O1 C7 . . . . -141.8(2) ?
C5 C6 O2 C15 . . . . -5.3(2) ?
C1 C6 O2 C15 . . . . 166.61(18) ?
C14 C15 O2 C6 . . . . -108.49(15) ?
C11 C15 O2 C6 . . . . 10.29(18) ?
C19 C14 O3 C18 . . . . -168.91(17) ?
C15 C14 O3 C18 . . . . -46.5(2) ?
C13 C14 O3 C18 . . . . 72.8(2) ?
O4 C16 O5 C17 . . . . 0.6(3) ?
C13 C16 O5 C17 . . . . -179.37(16) ?

loop_
_cod_related_entry_id
_cod_related_entry_database
_cod_related_entry_code
1 ChemSpider 10297292
